data_4309331
loop_
_publ_author_name
'Jesse W. Tye'
'Jonghyuk Lee'
'Hsiao-Wan Wang'
'Rosario Mejia-Rodriguez'
'Joseph H. Reibenspies'
'Michael B. Hall'
'Marcetta Y. Darensbourg'

_publ_section_title
;
Dual Electron Uptake by Simultaneous Iron and Ligand Reduction in an
N-Heterocyclic Carbene Substituted [FeFe] Hydrogenase Model Compound
;
_journal_name_full 'Inorganic Chemistry'
_journal_page_first 5550
_journal_page_last 5552
_journal_paper_doi 10.1021/ic050402d
_journal_volume 44
_journal_year 2005
_chemical_formula_sum 'C31 H34 Fe2 N2 O5.5 S2'
_chemical_formula_weight 698.42
_chemical_name_systematic
; 
 ? 
;
_space_group_IT_number 15
_symmetry_cell_setting monoclinic
_symmetry_space_group_name_Hall '-I 2ya'
_symmetry_space_group_name_H-M 'I 1 2/a 1'
_atom_sites_solution_hydrogens geom
_atom_sites_solution_primary direct
_atom_sites_solution_secondary difmap
_audit_creation_method SHELXL-97
_cell_angle_alpha 90.00
_cell_angle_beta 107.148(17)
_cell_angle_gamma 90.00
_cell_formula_units_Z 8
_cell_length_a 19.158(17)
_cell_length_b 11.432(10)
_cell_length_c 30.15(3)
_cell_measurement_temperature 100(2)
_cell_volume 6310(10)
_computing_cell_refinement 'Bruker SMART'
_computing_data_collection 'Bruker SMART'
_computing_data_reduction 'Bruker SHELXTL'
_computing_molecular_graphics 'Bruker SHELXTL'
_computing_publication_material 'Bruker SHELXTL'
_computing_structure_refinement 'SHELXL-97 (Sheldrick, 1997)'
_computing_structure_solution 'SHELXS-97 (Sheldrick, 1990)'
_diffrn_ambient_temperature 100(2)
_diffrn_measured_fraction_theta_full 0.970
_diffrn_measured_fraction_theta_max 0.970
_diffrn_measurement_device_type 'CCD area detector'
_diffrn_measurement_method 'phi and omega scans'
_diffrn_radiation_monochromator graphite
_diffrn_radiation_source 'fine-focus sealed tube'
_diffrn_radiation_type MoK\a
_diffrn_radiation_wavelength 0.71073
_diffrn_reflns_av_R_equivalents 0.1922
_diffrn_reflns_av_sigmaI/netI 0.2928
_diffrn_reflns_limit_h_max 21
_diffrn_reflns_limit_h_min -21
_diffrn_reflns_limit_k_max 12
_diffrn_reflns_limit_k_min -12
_diffrn_reflns_limit_l_max 33
_diffrn_reflns_limit_l_min -27
_diffrn_reflns_number 13741
_diffrn_reflns_theta_full 23.44
_diffrn_reflns_theta_max 23.44
_diffrn_reflns_theta_min 2.71
_exptl_absorpt_coefficient_mu 1.096
_exptl_absorpt_correction_T_max 0.8107
_exptl_absorpt_correction_T_min 0.6684
_exptl_absorpt_correction_type multi-scan
_exptl_absorpt_process_details sadabs
_exptl_crystal_colour red-orange
_exptl_crystal_density_diffrn 1.471
_exptl_crystal_density_method 'not measured'
_exptl_crystal_description needle
_exptl_crystal_F_000 2896
_exptl_crystal_size_max 0.40
_exptl_crystal_size_mid 0.30
_exptl_crystal_size_min 0.20
_refine_diff_density_max 0.630
_refine_diff_density_min -0.512
_refine_diff_density_rms 0.101
_refine_ls_extinction_method none
_refine_ls_goodness_of_fit_ref 1.061
_refine_ls_hydrogen_treatment mixed
_refine_ls_matrix_type full
_refine_ls_number_parameters 388
_refine_ls_number_reflns 4490
_refine_ls_number_restraints 10
_refine_ls_restrained_S_all 1.064
_refine_ls_R_factor_all 0.1820
_refine_ls_R_factor_gt 0.0720
_refine_ls_shift/su_max 0.002
_refine_ls_shift/su_mean 0.000
_refine_ls_structure_factor_coef Fsqd
_refine_ls_weighting_details
; calc 
 [0.00000+1.00000exp(4.00(sin\q/\l)^2^)]/ 
   [\s^2^(Fo^2^)+0.0000+0.0000*P+(0.0570P)^2^+0.0000sin\q/\l] 
 where P = 0.33333Fo^2^ + 0.66667Fc^2^ 
;
_refine_ls_weighting_scheme calc
_refine_ls_wR_factor_gt 0.1426
_refine_ls_wR_factor_ref 0.1858
_reflns_number_gt 1666
_reflns_number_total 4490
_reflns_threshold_expression >2sigma(I)
_cod_data_source_file ic050402dsi20050317_034453.cif
_cod_data_source_block rm5mb
_cod_depositor_comments
;
The following automatic conversions were performed:
'_symmetry_cell_setting' value 'Monoclinic' changed to 'monoclinic'
according to '/home/saulius/struct/CIF-dictionaries/cif_core.dic'
dictionary named 'cif_core.dic' version 2.4.1 from 2010-06-29.

Automatic conversion script
Id: cif_fix_enum 1527 2010-12-29 10:47:43Z saulius 
;
_cod_original_cell_volume 6309(10)
_cod_original_formula_sum 'C31 H34 Fe2 N2 O5.50 S2'
_cod_database_code 4309331

loop_
_symmetry_equiv_pos_as_xyz
'x, y, z'
'-x+1/2, y, -z'
'x+1/2, y+1/2, z+1/2'
'-x+1, y+1/2, -z+1/2'
'-x, -y, -z'
'x-1/2, -y, z'
'-x+1/2, -y+1/2, -z+1/2'
'x, -y+1/2, z+1/2'

loop_
_atom_site_label
_atom_site_type_symbol
_atom_site_fract_x
_atom_site_fract_y
_atom_site_fract_z
_atom_site_U_iso_or_equiv
_atom_site_adp_type
_atom_site_occupancy
_atom_site_symmetry_multiplicity
_atom_site_calc_flag
_atom_site_refinement_flags
_atom_site_disorder_assembly
_atom_site_disorder_group
Fe1 Fe 0.04281(7) 0.87378(13) 0.36904(5) 0.0356(4) Uani 1 1 d . . .
Fe2 Fe -0.08863(7) 0.80950(13) 0.33724(5) 0.0386(4) Uani 1 1 d . . .
S1 S -0.02057(13) 0.8750(3) 0.29199(8) 0.0446(7) Uani 1 1 d . . .
S2 S -0.05377(13) 0.9780(2) 0.37749(9) 0.0408(7) Uani 1 1 d . . .
C1 C 0.0770(5) 0.7369(11) 0.3575(4) 0.044(3) Uani 1 1 d . . .
O1 O 0.0906(4) 0.6425(7) 0.3502(2) 0.0465(19) Uani 1 1 d . . .
C2 C 0.0603(5) 0.8235(10) 0.4264(4) 0.045(3) Uani 1 1 d . . .
O2 O 0.0705(4) 0.7795(7) 0.4627(3) 0.053(2) Uani 1 1 d . . .
C3 C -0.0787(6) 0.6678(12) 0.3149(4) 0.056(3) Uani 1 1 d . . .
O3 O -0.0723(4) 0.5802(8) 0.2987(3) 0.067(2) Uani 1 1 d . . .
C4 C -0.1036(5) 0.7544(9) 0.3890(4) 0.044(3) Uani 1 1 d . . .
O4 O -0.1185(4) 0.7173(6) 0.4216(3) 0.053(2) Uani 1 1 d . . .
C5 C -0.1826(6) 0.8377(9) 0.3031(3) 0.042(3) Uani 1 1 d . . .
O5 O -0.2414(4) 0.8524(6) 0.2841(2) 0.053(2) Uani 1 1 d . . .
C6 C 0.1314(5) 0.9767(10) 0.3793(3) 0.041(3) Uani 1 1 d . . .
N1 N 0.1979(4) 0.9455(8) 0.3761(3) 0.040(2) Uani 1 1 d . . .
N2 N 0.1451(4) 1.0894(8) 0.3974(3) 0.042(2) Uani 1 1 d . . .
C7 C 0.2500(5) 1.0336(11) 0.3911(4) 0.050(3) Uani 1 1 d . . .
H7 H 0.2997 1.0308 0.3916 0.060 Uiso 1 1 calc R . .
C8 C 0.2172(5) 1.1195(11) 0.4041(4) 0.053(3) Uani 1 1 d . . .
H8 H 0.2391 1.1917 0.4163 0.064 Uiso 1 1 calc R . .
C9 C 0.2167(5) 0.8338(11) 0.3622(4) 0.051(3) Uani 1 1 d . . .
C10 C 0.2012(5) 0.8040(10) 0.3144(3) 0.038(3) Uani 1 1 d . . .
C11 C 0.2204(5) 0.6949(10) 0.3036(3) 0.043(3) Uani 1 1 d . . .
H11 H 0.2112 0.6753 0.2717 0.052 Uiso 1 1 calc R . .
C12 C 0.2523(5) 0.6121(10) 0.3364(4) 0.043(3) Uani 1 1 d . . .
C13 C 0.2677(6) 0.6470(12) 0.3826(4) 0.060(3) Uani 1 1 d . . .
H13 H 0.2898 0.5917 0.4060 0.072 Uiso 1 1 calc R . .
C14 C 0.2532(5) 0.7536(12) 0.3959(4) 0.054(3) Uani 1 1 d . . .
C15 C 0.2715(6) 0.7866(13) 0.4471(3) 0.083(5) Uani 1 1 d . . .
H15A H 0.2937 0.7194 0.4663 0.125 Uiso 1 1 calc R . .
H15B H 0.2267 0.8091 0.4542 0.125 Uiso 1 1 calc R . .
H15C H 0.3058 0.8523 0.4536 0.125 Uiso 1 1 calc R . .
C16 C 0.1645(5) 0.8947(9) 0.2784(3) 0.044(3) Uani 1 1 d . . .
H16A H 0.1709 0.8734 0.2484 0.066 Uiso 1 1 calc R . .
H16B H 0.1866 0.9715 0.2880 0.066 Uiso 1 1 calc R . .
H16C H 0.1123 0.8979 0.2756 0.066 Uiso 1 1 calc R . .
C17 C 0.2683(6) 0.4917(12) 0.3229(4) 0.075(4) Uani 1 1 d . . .
H17A H 0.2229 0.4550 0.3042 0.113 Uiso 1 1 calc R . .
H17B H 0.2894 0.4451 0.3509 0.113 Uiso 1 1 calc R . .
H17C H 0.3030 0.4961 0.3047 0.113 Uiso 1 1 calc R . .
C18 C 0.0927(5) 1.1757(9) 0.4053(3) 0.037(3) Uani 1 1 d . . .
C19 C 0.0719(5) 1.1723(10) 0.4443(4) 0.043(3) Uani 1 1 d . . .
C20 C 0.0256(5) 1.2589(10) 0.4525(3) 0.042(3) Uani 1 1 d . . .
H20 H 0.0079 1.2536 0.4787 0.050 Uiso 1 1 calc R . .
C21 C 0.0058(6) 1.3520(11) 0.4224(5) 0.064(4) Uani 1 1 d . . .
C22 C 0.0335(7) 1.3552(11) 0.3828(4) 0.066(4) Uani 1 1 d . . .
H22 H 0.0200 1.4185 0.3616 0.079 Uiso 1 1 calc R . .
C23 C 0.0792(6) 1.2687(10) 0.3747(4) 0.051(3) Uani 1 1 d . . .
C24 C 0.0933(5) 1.0754(9) 0.4803(3) 0.047(3) Uani 1 1 d . . .
H24A H 0.0505 1.0267 0.4787 0.071 Uiso 1 1 calc R . .
H24B H 0.1114 1.1100 0.5113 0.071 Uiso 1 1 calc R . .
H24C H 0.1316 1.0272 0.4741 0.071 Uiso 1 1 calc R . .
C25 C 0.1103(7) 1.2820(12) 0.3350(4) 0.082(4) Uani 1 1 d . . .
H25A H 0.1427 1.3503 0.3403 0.122 Uiso 1 1 calc R . .
H25B H 0.0705 1.2929 0.3061 0.122 Uiso 1 1 calc R . .
H25C H 0.1382 1.2117 0.3324 0.122 Uiso 1 1 calc R . .
C26 C -0.0381(6) 1.4498(11) 0.4324(5) 0.087(5) Uani 1 1 d . . .
H26A H -0.0785 1.4675 0.4046 0.131 Uiso 1 1 calc R . .
H26B H -0.0071 1.5191 0.4416 0.131 Uiso 1 1 calc R . .
H26C H -0.0578 1.4274 0.4578 0.131 Uiso 1 1 calc R . .
C27 C -0.0548(6) 1.0111(12) 0.2668(4) 0.068(4) Uani 1 1 d . . .
H27A H -0.0322 1.0288 0.2419 0.082 Uiso 1 1 calc R . .
H27B H -0.1081 1.0032 0.2520 0.082 Uiso 1 1 calc R . .
C28 C -0.0428(7) 1.1048(12) 0.2970(4) 0.072(4) Uani 1 1 d . . .
H28A H -0.0584 1.1769 0.2786 0.087 Uiso 1 1 calc R . .
H28B H 0.0104 1.1111 0.3123 0.087 Uiso 1 1 calc R . .
C29 C -0.0835(5) 1.1007(9) 0.3371(4) 0.064(4) Uani 1 1 d . . .
H29A H -0.1369 1.0948 0.3223 0.077 Uiso 1 1 calc R . .
H29B H -0.0739 1.1749 0.3549 0.077 Uiso 1 1 calc R . .
O1S O 0.6931(10) 0.5302(18) 0.4576(6) 0.111(5) Uani 0.50 1 d PD A -1
C2S C 0.7578(12) 0.581(3) 0.4521(6) 0.111(5) Uani 0.50 1 d PD A -1
H2SA H 0.7457 0.6494 0.4313 0.133 Uiso 0.50 1 calc PR A -1
H2SB H 0.7840 0.5230 0.4384 0.133 Uiso 0.50 1 calc PR A -1
C3S C 0.8046(11) 0.617(2) 0.4995(8) 0.111(5) Uani 0.50 1 d PD A -1
H3SA H 0.8048 0.7030 0.5028 0.133 Uiso 0.50 1 calc PR A -1
H3SB H 0.8554 0.5894 0.5050 0.133 Uiso 0.50 1 calc PR A -1
C4S C 0.7699(11) 0.559(3) 0.5329(6) 0.111(5) Uani 0.50 1 d PD A -1
H4SA H 0.7745 0.6091 0.5605 0.133 Uiso 0.50 1 calc PR A -1
H4SB H 0.7922 0.4820 0.5432 0.133 Uiso 0.50 1 calc PR A -1
C5S C 0.6904(10) 0.547(3) 0.5040(7) 0.111(5) Uani 0.50 1 d PD A -1
H5SA H 0.6675 0.4784 0.5144 0.133 Uiso 0.50 1 calc PR A -1
H5SB H 0.6622 0.6177 0.5064 0.133 Uiso 0.50 1 calc PR A -1

loop_
_atom_site_aniso_label
_atom_site_aniso_U_11
_atom_site_aniso_U_22
_atom_site_aniso_U_33
_atom_site_aniso_U_23
_atom_site_aniso_U_13
_atom_site_aniso_U_12
Fe1 0.0256(7) 0.0460(10) 0.0352(8) -0.0004(8) 0.0093(6) -0.0001(7)
Fe2 0.0331(8) 0.0412(10) 0.0435(9) -0.0034(8) 0.0142(7) -0.0027(8)
S1 0.0353(14) 0.067(2) 0.0334(15) 0.0059(15) 0.0133(12) -0.0012(15)
S2 0.0318(14) 0.0393(18) 0.0514(18) -0.0040(14) 0.0128(13) -0.0009(13)
C1 0.030(6) 0.059(8) 0.039(7) 0.005(6) 0.006(5) -0.007(6)
O1 0.041(4) 0.049(5) 0.055(5) 0.002(4) 0.022(4) 0.008(4)
C2 0.014(5) 0.056(8) 0.060(8) -0.007(6) 0.004(5) -0.008(5)
O2 0.047(4) 0.072(6) 0.038(4) 0.020(4) 0.010(4) 0.000(4)
C3 0.044(7) 0.082(10) 0.048(7) -0.026(7) 0.020(6) -0.034(7)
O3 0.057(5) 0.066(6) 0.091(7) -0.036(5) 0.040(5) -0.020(5)
C4 0.036(6) 0.038(7) 0.056(8) -0.015(6) 0.010(6) -0.004(5)
O4 0.051(5) 0.055(6) 0.056(5) 0.003(4) 0.021(4) 0.001(4)
C5 0.047(7) 0.043(8) 0.039(6) -0.006(5) 0.018(6) -0.003(6)
O5 0.033(4) 0.061(6) 0.062(5) 0.001(4) 0.009(4) 0.005(4)
C6 0.032(6) 0.054(8) 0.037(6) -0.004(6) 0.012(5) -0.015(6)
N1 0.032(5) 0.063(7) 0.031(5) -0.002(4) 0.018(4) -0.002(5)
N2 0.039(5) 0.056(7) 0.037(5) -0.005(5) 0.022(4) -0.012(5)
C7 0.016(5) 0.076(9) 0.061(8) -0.018(7) 0.017(5) -0.013(6)
C8 0.030(6) 0.074(9) 0.056(7) -0.017(7) 0.013(5) -0.022(7)
C9 0.016(5) 0.084(10) 0.056(8) -0.003(7) 0.014(5) 0.015(6)
C10 0.019(5) 0.066(8) 0.030(6) 0.004(6) 0.008(4) 0.013(5)
C11 0.032(6) 0.069(8) 0.032(6) 0.009(6) 0.016(5) 0.012(6)
C12 0.036(6) 0.055(8) 0.050(7) 0.012(6) 0.030(5) 0.016(6)
C13 0.038(6) 0.094(11) 0.046(8) 0.015(7) 0.009(6) 0.018(7)
C14 0.029(6) 0.090(10) 0.041(7) -0.010(7) 0.008(5) 0.029(7)
C15 0.057(8) 0.162(15) 0.025(7) -0.019(8) 0.004(6) -0.001(9)
C16 0.038(6) 0.058(8) 0.042(6) -0.004(6) 0.021(5) -0.007(6)
C17 0.060(8) 0.116(13) 0.054(8) 0.032(8) 0.024(7) 0.030(8)
C18 0.030(6) 0.043(7) 0.032(6) -0.008(5) 0.000(5) -0.020(5)
C19 0.036(6) 0.057(8) 0.044(7) -0.013(6) 0.021(5) -0.006(6)
C20 0.034(6) 0.053(8) 0.032(6) -0.010(6) 0.001(5) -0.004(6)
C21 0.036(6) 0.059(9) 0.081(10) -0.028(8) -0.008(7) 0.012(6)
C22 0.083(9) 0.047(8) 0.049(8) 0.000(7) -0.012(7) -0.013(8)
C23 0.065(8) 0.036(8) 0.046(8) -0.011(6) 0.009(6) -0.021(6)
C24 0.049(7) 0.049(7) 0.040(7) -0.007(6) 0.009(5) -0.001(6)
C25 0.084(9) 0.099(12) 0.062(9) 0.016(8) 0.023(7) -0.037(9)
C26 0.061(9) 0.062(10) 0.126(12) -0.006(9) 0.008(8) 0.010(7)
C27 0.041(7) 0.106(12) 0.058(8) -0.004(8) 0.015(6) -0.004(7)
C28 0.070(9) 0.088(11) 0.054(8) 0.033(8) 0.009(7) 0.001(8)
C29 0.022(5) 0.044(8) 0.125(11) 0.009(7) 0.019(6) 0.000(5)
O1S 0.104(10) 0.131(12) 0.085(8) 0.048(10) 0.007(7) 0.006(9)
C2S 0.104(10) 0.131(12) 0.085(8) 0.048(10) 0.007(7) 0.006(9)
C3S 0.104(10) 0.131(12) 0.085(8) 0.048(10) 0.007(7) 0.006(9)
C4S 0.104(10) 0.131(12) 0.085(8) 0.048(10) 0.007(7) 0.006(9)
C5S 0.104(10) 0.131(12) 0.085(8) 0.048(10) 0.007(7) 0.006(9)

loop_
_atom_type_symbol
_atom_type_description
_atom_type_scat_dispersion_real
_atom_type_scat_dispersion_imag
_atom_type_scat_source
C C 0.0033 0.0016 'International Tables Vol C Tables 4.2.6.8 and 6.1.1.4'
H H 0.0000 0.0000 'International Tables Vol C Tables 4.2.6.8 and 6.1.1.4'
N N 0.0061 0.0033 'International Tables Vol C Tables 4.2.6.8 and 6.1.1.4'
O O 0.0106 0.0060 'International Tables Vol C Tables 4.2.6.8 and 6.1.1.4'
S S 0.1246 0.1234 'International Tables Vol C Tables 4.2.6.8 and 6.1.1.4'
Fe Fe 0.3463 0.8444 'International Tables Vol C Tables 4.2.6.8 and 6.1.1.4'

loop_
_geom_angle_atom_site_label_1
_geom_angle_atom_site_label_2
_geom_angle_atom_site_label_3
_geom_angle
_geom_angle_site_symmetry_1
_geom_angle_site_symmetry_3
_geom_angle_publ_flag
C2 Fe1 C1 86.0(5) . . ?
C2 Fe1 C6 97.6(4) . . ?
C1 Fe1 C6 101.7(5) . . ?
C2 Fe1 S2 89.2(3) . . ?
C1 Fe1 S2 147.6(3) . . ?
C6 Fe1 S2 110.7(3) . . ?
C2 Fe1 S1 153.3(3) . . ?
C1 Fe1 S1 85.5(3) . . ?
C6 Fe1 S1 108.9(3) . . ?
S2 Fe1 S1 84.53(11) . . ?
C2 Fe1 Fe2 99.1(3) . . ?
C1 Fe1 Fe2 93.1(3) . . ?
C6 Fe1 Fe2 158.4(3) . . ?
S2 Fe1 Fe2 56.13(9) . . ?
S1 Fe1 Fe2 56.19(8) . . ?
C4 Fe2 C3 94.1(5) . . ?
C4 Fe2 C5 99.8(4) . . ?
C3 Fe2 C5 98.3(5) . . ?
C4 Fe2 S2 86.0(3) . . ?
C3 Fe2 S2 157.6(4) . . ?
C5 Fe2 S2 103.8(3) . . ?
C4 Fe2 S1 155.6(3) . . ?
C3 Fe2 S1 85.9(4) . . ?
C5 Fe2 S1 104.4(3) . . ?
S2 Fe2 S1 84.88(12) . . ?
C4 Fe2 Fe1 99.8(3) . . ?
C3 Fe2 Fe1 101.7(3) . . ?
C5 Fe2 Fe1 150.8(3) . . ?
S2 Fe2 Fe1 56.41(7) . . ?
S1 Fe2 Fe1 56.48(10) . . ?
C27 S1 Fe2 110.0(4) . . ?
C27 S1 Fe1 117.4(4) . . ?
Fe2 S1 Fe1 67.33(11) . . ?
C29 S2 Fe2 108.0(4) . . ?
C29 S2 Fe1 115.5(4) . . ?
Fe2 S2 Fe1 67.46(10) . . ?
O1 C1 Fe1 171.1(9) . . ?
O2 C2 Fe1 173.5(10) . . ?
O3 C3 Fe2 176.5(11) . . ?
O4 C4 Fe2 175.5(9) . . ?
O5 C5 Fe2 176.1(10) . . ?
N1 C6 N2 101.4(8) . . ?
N1 C6 Fe1 127.2(8) . . ?
N2 C6 Fe1 130.8(7) . . ?
C6 N1 C7 112.6(9) . . ?
C6 N1 C9 125.6(9) . . ?
C7 N1 C9 121.7(8) . . ?
C8 N2 C6 110.7(9) . . ?
C8 N2 C18 120.6(9) . . ?
C6 N2 C18 128.6(8) . . ?
C8 C7 N1 106.5(9) . . ?
C7 C8 N2 108.8(10) . . ?
C14 C9 N1 119.5(10) . . ?
C14 C9 C10 119.3(11) . . ?
N1 C9 C10 121.1(10) . . ?
C11 C10 C9 118.0(10) . . ?
C11 C10 C16 123.6(9) . . ?
C9 C10 C16 118.4(10) . . ?
C10 C11 C12 123.3(10) . . ?
C11 C12 C13 116.1(11) . . ?
C11 C12 C17 121.5(10) . . ?
C13 C12 C17 122.4(10) . . ?
C14 C13 C12 124.0(11) . . ?
C13 C14 C9 119.1(10) . . ?
C13 C14 C15 121.5(12) . . ?
C9 C14 C15 119.4(11) . . ?
C19 C18 C23 124.1(11) . . ?
C19 C18 N2 120.8(10) . . ?
C23 C18 N2 114.0(9) . . ?
C18 C19 C20 119.9(11) . . ?
C18 C19 C24 123.9(10) . . ?
C20 C19 C24 116.2(9) . . ?
C21 C20 C19 119.8(11) . . ?
C20 C21 C22 117.9(11) . . ?
C20 C21 C26 120.7(13) . . ?
C22 C21 C26 121.2(13) . . ?
C23 C22 C21 122.2(11) . . ?
C18 C23 C22 115.6(11) . . ?
C18 C23 C25 125.0(12) . . ?
C22 C23 C25 119.3(12) . . ?
C28 C27 S1 115.4(9) . . ?
C27 C28 C29 116.6(11) . . ?
C28 C29 S2 113.1(7) . . ?
C2S O1S C5S 110.2(7) . . ?
O1S C2S C3S 107.4(6) . . ?
C2S C3S C4S 104.9(7) . . ?
C3S C4S C5S 102.9(7) . . ?
O1S C5S C4S 104.6(8) . . ?

loop_
_geom_bond_atom_site_label_1
_geom_bond_atom_site_label_2
_geom_bond_distance
_geom_bond_site_symmetry_2
_geom_bond_publ_flag
Fe1 C2 1.758(12) . ?
Fe1 C1 1.771(13) . ?
Fe1 C6 2.012(10) . ?
Fe1 S2 2.277(3) . ?
Fe1 S1 2.282(4) . ?
Fe1 Fe2 2.525(3) . ?
Fe2 C4 1.782(13) . ?
Fe2 C3 1.785(14) . ?
Fe2 C5 1.820(12) . ?
Fe2 S2 2.270(3) . ?
Fe2 S1 2.274(3) . ?
S1 C27 1.770(13) . ?
S2 C29 1.834(11) . ?
C1 O1 1.146(12) . ?
C2 O2 1.168(11) . ?
C3 O3 1.138(13) . ?
C4 O4 1.179(11) . ?
C5 O5 1.115(11) . ?
C6 N1 1.355(11) . ?
C6 N2 1.394(13) . ?
N1 C7 1.395(12) . ?
N1 C9 1.423(13) . ?
N2 C8 1.380(12) . ?
N2 C18 1.476(12) . ?
C7 C8 1.286(14) . ?
C9 C14 1.392(15) . ?
C9 C10 1.424(13) . ?
C10 C11 1.367(14) . ?
C10 C16 1.517(13) . ?
C11 C12 1.376(13) . ?
C12 C13 1.394(14) . ?
C12 C17 1.492(15) . ?
C13 C14 1.338(15) . ?
C14 C15 1.527(13) . ?
C18 C19 1.347(13) . ?
C18 C23 1.382(14) . ?
C19 C20 1.399(13) . ?
C19 C24 1.520(14) . ?
C20 C21 1.376(15) . ?
C21 C22 1.442(17) . ?
C21 C26 1.484(15) . ?
C22 C23 1.390(16) . ?
C23 C25 1.494(15) . ?
C27 C28 1.381(15) . ?
C28 C29 1.621(16) . ?
O1S C2S 1.419(9) . ?
O1S C5S 1.430(9) . ?
C2S C3S 1.502(9) . ?
C3S C4S 1.512(10) . ?
C4S C5S 1.522(10) . ?

loop_
_geom_torsion_atom_site_label_1
_geom_torsion_atom_site_label_2
_geom_torsion_atom_site_label_3
_geom_torsion_atom_site_label_4
_geom_torsion
_geom_torsion_site_symmetry_1
_geom_torsion_site_symmetry_2
_geom_torsion_site_symmetry_3
_geom_torsion_site_symmetry_4
_geom_torsion_publ_flag
C2 Fe1 Fe2 C4 4.5(5) . . . . ?
C1 Fe1 Fe2 C4 90.9(5) . . . . ?
C6 Fe1 Fe2 C4 -135.8(9) . . . . ?
S2 Fe1 Fe2 C4 -78.4(3) . . . . ?
S1 Fe1 Fe2 C4 173.4(4) . . . . ?
C2 Fe1 Fe2 C3 -91.9(5) . . . . ?
C1 Fe1 Fe2 C3 -5.4(5) . . . . ?
C6 Fe1 Fe2 C3 127.9(9) . . . . ?
S2 Fe1 Fe2 C3 -174.8(4) . . . . ?
S1 Fe1 Fe2 C3 77.1(4) . . . . ?
C2 Fe1 Fe2 C5 136.0(7) . . . . ?
C1 Fe1 Fe2 C5 -137.6(7) . . . . ?
C6 Fe1 Fe2 C5 -4.3(11) . . . . ?
S2 Fe1 Fe2 C5 53.1(6) . . . . ?
S1 Fe1 Fe2 C5 -55.1(6) . . . . ?
C2 Fe1 Fe2 S2 82.9(4) . . . . ?
C1 Fe1 Fe2 S2 169.3(4) . . . . ?
C6 Fe1 Fe2 S2 -57.3(8) . . . . ?
S1 Fe1 Fe2 S2 -108.15(14) . . . . ?
C2 Fe1 Fe2 S1 -169.0(4) . . . . ?
C1 Fe1 Fe2 S1 -82.5(4) . . . . ?
C6 Fe1 Fe2 S1 50.8(8) . . . . ?
S2 Fe1 Fe2 S1 108.15(14) . . . . ?
C4 Fe2 S1 C27 -128.2(9) . . . . ?
C3 Fe2 S1 C27 140.8(6) . . . . ?
C5 Fe2 S1 C27 43.3(6) . . . . ?
S2 Fe2 S1 C27 -59.7(5) . . . . ?
Fe1 Fe2 S1 C27 -112.3(5) . . . . ?
C4 Fe2 S1 Fe1 -15.9(8) . . . . ?
C3 Fe2 S1 Fe1 -106.9(4) . . . . ?
C5 Fe2 S1 Fe1 155.6(3) . . . . ?
S2 Fe2 S1 Fe1 52.63(10) . . . . ?
C2 Fe1 S1 C27 126.4(9) . . . . ?
C1 Fe1 S1 C27 -161.7(5) . . . . ?
C6 Fe1 S1 C27 -60.9(5) . . . . ?
S2 Fe1 S1 C27 49.1(4) . . . . ?
Fe2 Fe1 S1 C27 101.5(4) . . . . ?
C2 Fe1 S1 Fe2 24.9(8) . . . . ?
C1 Fe1 S1 Fe2 96.7(3) . . . . ?
C6 Fe1 S1 Fe2 -162.4(3) . . . . ?
S2 Fe1 S1 Fe2 -52.43(11) . . . . ?
C4 Fe2 S2 C29 -144.6(5) . . . . ?
C3 Fe2 S2 C29 124.3(10) . . . . ?
C5 Fe2 S2 C29 -45.6(5) . . . . ?
S1 Fe2 S2 C29 58.1(4) . . . . ?
Fe1 Fe2 S2 C29 110.8(4) . . . . ?
C4 Fe2 S2 Fe1 104.6(3) . . . . ?
C3 Fe2 S2 Fe1 13.5(10) . . . . ?
C5 Fe2 S2 Fe1 -156.3(3) . . . . ?
S1 Fe2 S2 Fe1 -52.70(10) . . . . ?
C2 Fe1 S2 C29 158.5(5) . . . . ?
C1 Fe1 S2 C29 -120.2(8) . . . . ?
C6 Fe1 S2 C29 60.6(5) . . . . ?
S1 Fe1 S2 C29 -47.5(4) . . . . ?
Fe2 Fe1 S2 C29 -100.0(4) . . . . ?
C2 Fe1 S2 Fe2 -101.5(3) . . . . ?
C1 Fe1 S2 Fe2 -20.2(7) . . . . ?
C6 Fe1 S2 Fe2 160.6(3) . . . . ?
S1 Fe1 S2 Fe2 52.48(10) . . . . ?
C2 Fe1 C1 O1 76(6) . . . . ?
C6 Fe1 C1 O1 173(6) . . . . ?
S2 Fe1 C1 O1 -6(7) . . . . ?
S1 Fe1 C1 O1 -79(6) . . . . ?
Fe2 Fe1 C1 O1 -23(6) . . . . ?
C1 Fe1 C2 O2 -31(7) . . . . ?
C6 Fe1 C2 O2 -133(7) . . . . ?
S2 Fe1 C2 O2 117(7) . . . . ?
S1 Fe1 C2 O2 41(8) . . . . ?
Fe2 Fe1 C2 O2 61(7) . . . . ?
C4 Fe2 C3 O3 174(17) . . . . ?
C5 Fe2 C3 O3 73(17) . . . . ?
S2 Fe2 C3 O3 -97(17) . . . . ?
S1 Fe2 C3 O3 -31(17) . . . . ?
Fe1 Fe2 C3 O3 -86(17) . . . . ?
C3 Fe2 C4 O4 -86(12) . . . . ?
C5 Fe2 C4 O4 13(12) . . . . ?
S2 Fe2 C4 O4 116(12) . . . . ?
S1 Fe2 C4 O4 -175(11) . . . . ?
Fe1 Fe2 C4 O4 171(12) . . . . ?
C4 Fe2 C5 O5 -3(15) . . . . ?
C3 Fe2 C5 O5 93(14) . . . . ?
S2 Fe2 C5 O5 -91(14) . . . . ?
S1 Fe2 C5 O5 -179(100) . . . . ?
Fe1 Fe2 C5 O5 -134(14) . . . . ?
C2 Fe1 C6 N1 89.5(9) . . . . ?
C1 Fe1 C6 N1 2.0(10) . . . . ?
S2 Fe1 C6 N1 -178.5(7) . . . . ?
S1 Fe1 C6 N1 -87.2(8) . . . . ?
Fe2 Fe1 C6 N1 -130.2(8) . . . . ?
C2 Fe1 C6 N2 -80.1(10) . . . . ?
C1 Fe1 C6 N2 -167.6(9) . . . . ?
S2 Fe1 C6 N2 11.9(10) . . . . ?
S1 Fe1 C6 N2 103.2(9) . . . . ?
Fe2 Fe1 C6 N2 60.3(14) . . . . ?
N2 C6 N1 C7 -0.3(11) . . . . ?
Fe1 C6 N1 C7 -172.2(7) . . . . ?
N2 C6 N1 C9 175.7(9) . . . . ?
Fe1 C6 N1 C9 3.7(14) . . . . ?
N1 C6 N2 C8 -0.2(11) . . . . ?
Fe1 C6 N2 C8 171.4(8) . . . . ?
N1 C6 N2 C18 174.3(8) . . . . ?
Fe1 C6 N2 C18 -14.1(15) . . . . ?
C6 N1 C7 C8 0.6(12) . . . . ?
C9 N1 C7 C8 -175.5(10) . . . . ?
N1 C7 C8 N2 -0.7(12) . . . . ?
C6 N2 C8 C7 0.6(13) . . . . ?
C18 N2 C8 C7 -174.4(9) . . . . ?
C6 N1 C9 C14 -99.5(12) . . . . ?
C7 N1 C9 C14 76.2(13) . . . . ?
C6 N1 C9 C10 82.8(13) . . . . ?
C7 N1 C9 C10 -101.5(11) . . . . ?
C14 C9 C10 C11 2.6(14) . . . . ?
N1 C9 C10 C11 -179.7(9) . . . . ?
C14 C9 C10 C16 -177.2(9) . . . . ?
N1 C9 C10 C16 0.5(14) . . . . ?
C9 C10 C11 C12 1.5(15) . . . . ?
C16 C10 C11 C12 -178.6(8) . . . . ?
C10 C11 C12 C13 -2.9(14) . . . . ?
C10 C11 C12 C17 176.3(10) . . . . ?
C11 C12 C13 C14 0.1(16) . . . . ?
C17 C12 C13 C14 -179.1(11) . . . . ?
C12 C13 C14 C9 4.0(18) . . . . ?
C12 C13 C14 C15 -180.0(10) . . . . ?
N1 C9 C14 C13 177.0(10) . . . . ?
C10 C9 C14 C13 -5.2(16) . . . . ?
N1 C9 C14 C15 0.8(15) . . . . ?
C10 C9 C14 C15 178.6(9) . . . . ?
C8 N2 C18 C19 -102.5(11) . . . . ?
C6 N2 C18 C19 83.5(12) . . . . ?
C8 N2 C18 C23 66.2(12) . . . . ?
C6 N2 C18 C23 -107.8(11) . . . . ?
C23 C18 C19 C20 8.8(15) . . . . ?
N2 C18 C19 C20 176.2(8) . . . . ?
C23 C18 C19 C24 -173.7(9) . . . . ?
N2 C18 C19 C24 -6.3(14) . . . . ?
C18 C19 C20 C21 -4.7(15) . . . . ?
C24 C19 C20 C21 177.6(9) . . . . ?
C19 C20 C21 C22 0.7(15) . . . . ?
C19 C20 C21 C26 -174.9(10) . . . . ?
C20 C21 C22 C23 -0.5(16) . . . . ?
C26 C21 C22 C23 175.1(11) . . . . ?
C19 C18 C23 C22 -8.2(15) . . . . ?
N2 C18 C23 C22 -176.4(8) . . . . ?
C19 C18 C23 C25 171.1(10) . . . . ?
N2 C18 C23 C25 2.9(14) . . . . ?
C21 C22 C23 C18 3.9(16) . . . . ?
C21 C22 C23 C25 -175.5(10) . . . . ?
Fe2 S1 C27 C28 71.1(10) . . . . ?
Fe1 S1 C27 C28 -3.0(11) . . . . ?
S1 C27 C28 C29 -65.2(13) . . . . ?
C27 C28 C29 S2 63.1(13) . . . . ?
Fe2 S2 C29 C28 -65.3(8) . . . . ?
Fe1 S2 C29 C28 7.8(9) . . . . ?
C5S O1S C2S C3S 8(3) . . . . ?
O1S C2S C3S C4S 12(3) . . . . ?
C2S C3S C4S C5S -27(3) . . . . ?
C2S O1S C5S C4S -25(3) . . . . ?
C3S C4S C5S O1S 32(3) . . . . ?
